data_7215827
loop_
_publ_author_name
'Sutton, Ashley L.'
'Abrahams, Brendan F.'
'D'Alessandro, Deanna M.'
'Elliott, Robert W.'
'Hudson, Timothy A.'
'Robson, Richard'
'Usov, Pavel M.'

_publ_section_title
;
 Structural and optical investigations of charge transfer complexes
 involving the F4TCNQ dianion
;
_journal_name_full CrystEngComm
_journal_paper_doi 10.1039/c4ce00289j
_journal_year 2014
_chemical_formula_sum 'C32 H20 F4 N6'
_chemical_formula_weight 564.54
_chemical_name_systematic
;
 ?
;
_space_group_IT_number 14
_symmetry_cell_setting monoclinic
_symmetry_space_group_name_Hall '-P 2yn'
_symmetry_space_group_name_H-M 'P 1 21/n 1'
_atom_sites_solution_hydrogens geom
_atom_sites_solution_primary direct
_atom_sites_solution_secondary difmap
_audit_creation_method SHELXL-97
_cell_angle_alpha 90.00
_cell_angle_beta 94.157(3)
_cell_angle_gamma 90.00
_cell_formula_units_Z 2
_cell_length_a 6.5110(3)
_cell_length_b 16.6335(6)
_cell_length_c 11.4633(4)
_cell_measurement_reflns_used 2551
_cell_measurement_temperature 130(2)
_cell_measurement_theta_max 73.5774
_cell_measurement_theta_min 3.8604
_cell_volume 1238.22(8)
_computing_cell_refinement
;
CrysAlisPro, Agilent Technologies,
Version 1.171.36.20 (release 27-06-2012 CrysAlis171 .NET)
(compiled Jul 11 2012,15:38:31)
;
_computing_data_collection
;
CrysAlisPro, Agilent Technologies,
Version 1.171.36.20 (release 27-06-2012 CrysAlis171 .NET)
(compiled Jul 11 2012,15:38:31)
;
_computing_data_reduction
;
CrysAlisPro, Agilent Technologies,
Version 1.171.36.20 (release 27-06-2012 CrysAlis171 .NET)
(compiled Jul 11 2012,15:38:31)
;
_computing_structure_refinement 'SHELXL-97 (Sheldrick, 1997)'
_computing_structure_solution 'SHELXS-97 (Sheldrick, 1997)'
_diffrn_ambient_temperature 130(2)
_diffrn_detector_area_resol_mean 10.2273
_diffrn_measured_fraction_theta_full 0.964
_diffrn_measured_fraction_theta_max 0.965
_diffrn_measurement_device_type 'SuperNova, Dual, Cu at zero, Atlas'
_diffrn_measurement_method '\w scans'
_diffrn_radiation_monochromator mirror
_diffrn_radiation_source 'SuperNova (Cu) X-ray Source'
_diffrn_radiation_type 'Cu K\a'
_diffrn_radiation_wavelength 1.5418
_diffrn_reflns_av_R_equivalents 0.0376
_diffrn_reflns_av_sigmaI/netI 0.0286
_diffrn_reflns_limit_h_max 8
_diffrn_reflns_limit_h_min -7
_diffrn_reflns_limit_k_max 18
_diffrn_reflns_limit_k_min -20
_diffrn_reflns_limit_l_max 13
_diffrn_reflns_limit_l_min -9
_diffrn_reflns_number 4660
_diffrn_reflns_theta_full 72.49
_diffrn_reflns_theta_max 72.49
_diffrn_reflns_theta_min 4.69
_exptl_absorpt_coefficient_mu 0.956
_exptl_absorpt_correction_T_max 1.00000
_exptl_absorpt_correction_T_min 0.76103
_exptl_absorpt_correction_type multi-scan
_exptl_absorpt_process_details
;
CrysAlisPro, Agilent Technologies,
Version 1.171.36.20 (release 27-06-2012 CrysAlis171 .NET)
(compiled Jul 11 2012,15:38:31)
Empirical absorption correction using spherical harmonics,
 implemented in SCALE3 ABSPACK scaling algorithm.
;
_exptl_crystal_colour Black
_exptl_crystal_density_diffrn 1.514
_exptl_crystal_density_method 'not measured'
_exptl_crystal_description Plate
_exptl_crystal_F_000 580
_exptl_crystal_size_max 0.6705
_exptl_crystal_size_mid 0.2764
_exptl_crystal_size_min 0.0653
_refine_diff_density_max 0.264
_refine_diff_density_min -0.218
_refine_diff_density_rms 0.055
_refine_ls_extinction_method none
_refine_ls_goodness_of_fit_ref 1.073
_refine_ls_hydrogen_treatment constr
_refine_ls_matrix_type full
_refine_ls_number_parameters 191
_refine_ls_number_reflns 2356
_refine_ls_number_restraints 0
_refine_ls_restrained_S_all 1.073
_refine_ls_R_factor_all 0.0482
_refine_ls_R_factor_gt 0.0436
_refine_ls_shift/su_max 0.000
_refine_ls_shift/su_mean 0.000
_refine_ls_structure_factor_coef Fsqd
_refine_ls_weighting_details 'calc w=1/[\s^2^(Fo^2^)+(0.0873P)^2^+0.2243P] where P=(Fo^2^+2Fc^2^)/3'
_refine_ls_weighting_scheme calc
_refine_ls_wR_factor_gt 0.1265
_refine_ls_wR_factor_ref 0.1304
_reflns_number_gt 2075
_reflns_number_total 2356
_reflns_threshold_expression >2sigma(I)
_cod_data_source_file c4ce00289j2.cif
_cod_data_source_block 9F4TCNQ
_cod_depositor_comments
;
The following automatic conversions were performed:

'_symmetry_cell_setting' value 'Monoclinic' changed to 'monoclinic'
according to
/usr/data/users/saulius/crontab/automatic-downloads/rss-feeds/RSC/lib/dictionaries/cif_core.dic
dictionary named 'cif_core.dic' version 2.4.2 from
2011-04-26.

'_refine_ls_hydrogen_treatment' value 'Constr' changed
to 'constr' according to
/usr/data/users/saulius/crontab/automatic-downloads/rss-feeds/RSC/lib/dictionaries/cif_core.dic
dictionary named 'cif_core.dic' version 2.4.2 from 2011-04-26.

Automatic conversion script
Id: cif_fix_values 2281 2013-09-26 08:29:07Z andrius 
;
_cod_original_sg_symbol_H-M P21/n
_cod_database_code 7215827

loop_
_symmetry_equiv_pos_as_xyz
'x, y, z'
'-x+1/2, y+1/2, -z+1/2'
'-x, -y, -z'
'x-1/2, -y-1/2, z-1/2'

loop_
_atom_site_label
_atom_site_type_symbol
_atom_site_fract_x
_atom_site_fract_y
_atom_site_fract_z
_atom_site_U_iso_or_equiv
_atom_site_adp_type
_atom_site_occupancy
_atom_site_symmetry_multiplicity
_atom_site_calc_flag
_atom_site_refinement_flags
C14 C 0.1242(2) 0.78517(9) 0.11978(14) 0.0342(4) Uani 1 1 d .
H10A H 0.0087 0.7567 0.1514 0.051 Uiso 1 1 calc R
H10B H 0.2533 0.7686 0.1623 0.051 Uiso 1 1 calc R
H10C H 0.1292 0.7721 0.0367 0.051 Uiso 1 1 calc R
F1 F 0.17835(13) 0.14037(5) 0.44671(7) 0.0291(2) Uani 1 1 d .
F2 F 0.35676(13) 0.00698(5) 0.39456(8) 0.0297(2) Uani 1 1 d .
C1 C -0.3760(2) 0.15350(8) 0.62342(12) 0.0267(3) Uani 1 1 d .
N2 N -0.5174(2) 0.16016(8) 0.67799(12) 0.0321(3) Uani 1 1 d .
C5 C 0.0846(2) 0.07154(8) 0.47544(12) 0.0242(3) Uani 1 1 d .
C6 C 0.1789(2) 0.00077(8) 0.44767(12) 0.0250(3) Uani 1 1 d .
C2 C -0.1333(2) 0.22699(9) 0.52529(13) 0.0286(3) Uani 1 1 d .
N1 N -0.0921(2) 0.29239(8) 0.50094(13) 0.0401(4) Uani 1 1 d .
C4 C -0.1003(2) 0.07546(8) 0.52939(12) 0.0240(3) Uani 1 1 d .
C3 C -0.2000(2) 0.15055(8) 0.55887(12) 0.0259(3) Uani 1 1 d .
N3 N 0.09622(18) 0.87269(7) 0.13325(10) 0.0271(3) Uani 1 1 d .
C11 C 0.0543(2) 1.03766(9) 0.15436(11) 0.0250(3) Uani 1 1 d .
C16 C -0.0980(2) 0.98410(9) 0.19228(12) 0.0240(3) Uani 1 1 d .
C13 C 0.2469(2) 0.92270(9) 0.09617(13) 0.0288(3) Uani 1 1 d .
H13 H 0.3643 0.9005 0.0635 0.035 Uiso 1 1 calc R
C15 C -0.0688(2) 0.90133(9) 0.17967(12) 0.0260(3) Uani 1 1 d .
H15 H -0.1693 0.8651 0.2049 0.031 Uiso 1 1 calc R
C7 C -0.2760(2) 1.01441(9) 0.24069(12) 0.0274(3) Uani 1 1 d .
H7 H -0.3768 0.9786 0.2667 0.033 Uiso 1 1 calc R
C9 C -0.1508(2) 1.14903(9) 0.21231(13) 0.0317(3) Uani 1 1 d .
H9 H -0.1708 1.2054 0.2191 0.038 Uiso 1 1 calc R
C12 C 0.2281(2) 1.00347(9) 0.10614(12) 0.0279(3) Uani 1 1 d .
H12 H 0.3329 1.0375 0.0805 0.033 Uiso 1 1 calc R
C8 C -0.3019(2) 1.09560(9) 0.24971(13) 0.0309(3) Uani 1 1 d .
H8 H -0.4220 1.1163 0.2813 0.037 Uiso 1 1 calc R
C10 C 0.0235(2) 1.12085(9) 0.16660(13) 0.0298(3) Uani 1 1 d .
H10 H 0.1242 1.1576 0.1430 0.036 Uiso 1 1 calc R

loop_
_atom_site_aniso_label
_atom_site_aniso_U_11
_atom_site_aniso_U_22
_atom_site_aniso_U_33
_atom_site_aniso_U_23
_atom_site_aniso_U_13
_atom_site_aniso_U_12
C14 0.0339(8) 0.0223(7) 0.0465(8) -0.0022(6) 0.0042(6) 0.0034(6)
F1 0.0270(4) 0.0204(4) 0.0410(5) 0.0023(3) 0.0101(3) -0.0031(3)
F2 0.0239(5) 0.0257(5) 0.0411(5) 0.0013(3) 0.0125(3) -0.0004(3)
C1 0.0290(8) 0.0180(7) 0.0332(7) 0.0013(5) 0.0024(6) 0.0008(5)
N2 0.0310(7) 0.0227(6) 0.0443(7) 0.0006(5) 0.0139(5) 0.0013(5)
C5 0.0254(7) 0.0184(7) 0.0288(7) 0.0023(5) 0.0015(5) -0.0024(5)
C6 0.0223(7) 0.0255(8) 0.0277(7) 0.0009(5) 0.0050(5) 0.0003(5)
C2 0.0248(7) 0.0252(8) 0.0368(7) -0.0011(6) 0.0088(5) 0.0031(5)
N1 0.0365(7) 0.0236(7) 0.0627(9) 0.0036(6) 0.0211(6) 0.0023(5)
C4 0.0246(7) 0.0203(7) 0.0269(7) 0.0009(5) 0.0012(5) 0.0007(5)
C3 0.0236(7) 0.0224(7) 0.0321(7) 0.0004(5) 0.0055(5) 0.0003(5)
N3 0.0246(6) 0.0235(6) 0.0333(6) -0.0006(4) 0.0028(5) 0.0006(5)
C11 0.0239(7) 0.0246(7) 0.0264(6) 0.0013(5) -0.0004(5) -0.0034(5)
C16 0.0219(7) 0.0229(7) 0.0271(6) 0.0019(5) 0.0006(5) -0.0018(5)
C13 0.0220(7) 0.0325(8) 0.0323(7) 0.0007(5) 0.0041(5) 0.0000(5)
C15 0.0235(7) 0.0233(7) 0.0313(7) 0.0020(5) 0.0021(5) -0.0021(5)
C7 0.0244(7) 0.0251(7) 0.0330(7) 0.0015(5) 0.0038(5) -0.0031(5)
C9 0.0363(8) 0.0205(7) 0.0384(8) -0.0012(6) 0.0030(6) -0.0013(6)
C12 0.0228(7) 0.0309(8) 0.0301(7) 0.0030(5) 0.0029(5) -0.0045(5)
C8 0.0288(7) 0.0259(7) 0.0385(8) -0.0008(6) 0.0052(6) 0.0023(6)
C10 0.0303(7) 0.0245(7) 0.0344(7) 0.0029(5) 0.0012(6) -0.0060(6)

loop_
_atom_type_symbol
_atom_type_description
_atom_type_scat_dispersion_real
_atom_type_scat_dispersion_imag
_atom_type_scat_source
C C 0.0181 0.0091 'International Tables Vol C Tables 4.2.6.8 and 6.1.1.4'
H H 0.0000 0.0000 'International Tables Vol C Tables 4.2.6.8 and 6.1.1.4'
N N 0.0311 0.0180 'International Tables Vol C Tables 4.2.6.8 and 6.1.1.4'
F F 0.0727 0.0534 'International Tables Vol C Tables 4.2.6.8 and 6.1.1.4'

loop_
_geom_angle_atom_site_label_1
_geom_angle_atom_site_label_2
_geom_angle_atom_site_label_3
_geom_angle
_geom_angle_site_symmetry_1
_geom_angle_site_symmetry_3
N2 C1 C3 176.28(15) . .
F1 C5 C6 116.87(13) . .
F1 C5 C4 119.27(12) . .
C6 C5 C4 123.86(13) . .
F2 C6 C5 116.79(12) . .
F2 C6 C4 119.41(12) . 3_556
C5 C6 C4 123.80(14) . 3_556
N1 C2 C3 174.69(15) . .
C5 C4 C6 112.34(12) . 3_556
C5 C4 C3 123.76(12) . .
C6 C4 C3 123.89(14) 3_556 .
C2 C3 C1 113.02(12) . .
C2 C3 C4 124.03(13) . .
C1 C3 C4 122.94(13) . .
C15 N3 C13 121.64(13) . .
C15 N3 C14 120.50(12) . .
C13 N3 C14 117.87(12) . .
C10 C11 C12 123.94(13) . .
C10 C11 C16 118.53(13) . .
C12 C11 C16 117.53(13) . .
C15 C16 C7 120.85(13) . .
C15 C16 C11 118.79(13) . .
C7 C16 C11 120.36(14) . .
C12 C13 N3 120.19(14) . .
N3 C15 C16 121.12(13) . .
C8 C7 C16 119.42(14) . .
C10 C9 C8 121.03(14) . .
C13 C12 C11 120.74(13) . .
C7 C8 C9 120.39(14) . .
C9 C10 C11 120.25(13) . .

loop_
_geom_bond_atom_site_label_1
_geom_bond_atom_site_label_2
_geom_bond_distance
_geom_bond_site_symmetry_2
C14 N3 1.4766(18) .
F1 C5 1.3496(16) .
F2 C6 1.3505(16) .
C1 N2 1.155(2) .
C1 C3 1.409(2) .
C5 C6 1.3756(19) .
C5 C4 1.394(2) .
C6 C4 1.3995(19) 3_556
C2 N1 1.159(2) .
C2 C3 1.4063(19) .
C4 C6 1.3995(19) 3_556
C4 C3 1.4583(19) .
N3 C15 1.3219(19) .
N3 C13 1.3766(19) .
C11 C10 1.407(2) .
C11 C12 1.415(2) .
C11 C16 1.4238(19) .
C16 C15 1.399(2) .
C16 C7 1.414(2) .
C13 C12 1.355(2) .
C7 C8 1.366(2) .
C9 C10 1.367(2) .
C9 C8 1.415(2) .
